data_4307233
loop_
_publ_author_name
'Richard E. Wilson'
'S. Skanthakumar'
'Ginger Sigmon'
'Peter C. Burns'
'L. Soderholm'

_publ_contact_author_address
;Chemistry Division 
Argonne National Laboratory
9700 South Cass Avenue
Argonne, Illinois 60302
;
_publ_contact_author_email ls@anl.gov
_publ_contact_author_name 'L. Soderholm'
_publ_contact_author_phone 630-252-4364
_publ_section_title
;
 Structures of Dimeric Hydrolysis Products of Thorium
;
_journal_name_full 'Inorganic Chemistry'
_journal_page_first 2368
_journal_page_last 2372
_journal_paper_doi 10.1021/ic0617691
_journal_volume 46
_journal_year 2007
_chemical_formula_sum 'H16 N6 O26 Th2'
_chemical_formula_weight 980.27
_chemical_name_systematic ?
_space_group_IT_number 14
_symmetry_cell_setting monoclinic
_symmetry_space_group_name_Hall '-P 2ybc'
_symmetry_space_group_name_H-M 'P 1 21/c 1'
_atom_sites_solution_hydrogens none
_atom_sites_solution_primary direct
_atom_sites_solution_secondary difmap
_audit_creation_method SHELXL-97
_cell_angle_alpha 90.00
_cell_angle_beta 102.714(5)
_cell_angle_gamma 90.00
_cell_formula_units_Z 2
_cell_length_a 6.792(2)
_cell_length_b 11.710(4)
_cell_length_c 13.778(5)
_cell_measurement_reflns_used 2363
_cell_measurement_temperature 298
_cell_measurement_theta_max 27.29
_cell_measurement_theta_min 2.31
_cell_volume 1069.0(6)
_computing_cell_refinement 'APEX II, SAINT+ (Bruker, 2004)'
_computing_data_collection 'APEX II (Bruker, 2004)'
_computing_data_reduction 'SAINT+ (Bruker, 2004)'
_computing_molecular_graphics 'SHELXL-97 (Sheldrick, 1997)'
_computing_publication_material 'SHELXCIF-97 (Sheldrick, 1997)'
_computing_structure_refinement 'SHELXL-97 (Sheldrick, 1997)'
_computing_structure_solution 'SHELXS-97 (Sheldrick, 1990)'
_diffrn_ambient_temperature 298
_diffrn_measured_fraction_theta_full 0.984
_diffrn_measured_fraction_theta_max 0.984
_diffrn_measurement_device_type 'Bruker APEX II CCD'
_diffrn_measurement_method '0.3 wide w/exposures'
_diffrn_radiation_monochromator graphite
_diffrn_radiation_source 'fine-focus sealed tube'
_diffrn_radiation_type MoK\a
_diffrn_radiation_wavelength 0.71073
_diffrn_reflns_av_R_equivalents 0.0577
_diffrn_reflns_av_sigmaI/netI 0.0578
_diffrn_reflns_limit_h_max 8
_diffrn_reflns_limit_h_min -8
_diffrn_reflns_limit_k_max 15
_diffrn_reflns_limit_k_min -14
_diffrn_reflns_limit_l_max 17
_diffrn_reflns_limit_l_min -17
_diffrn_reflns_number 8459
_diffrn_reflns_theta_full 27.29
_diffrn_reflns_theta_max 27.29
_diffrn_reflns_theta_min 2.31
_exptl_absorpt_coefficient_mu 14.028
_exptl_absorpt_correction_T_max 0.621
_exptl_absorpt_correction_T_min 0.314
_exptl_absorpt_correction_type multi-scan
_exptl_absorpt_process_details SADABS
_exptl_crystal_colour colorless
_exptl_crystal_density_diffrn 3.046
_exptl_crystal_density_meas ?
_exptl_crystal_density_method .
_exptl_crystal_description 'elongated plate'
_exptl_crystal_F_000 892
_exptl_crystal_size_max 0.250
_exptl_crystal_size_mid 0.067
_exptl_crystal_size_min 0.034
_refine_diff_density_max 2.576
_refine_diff_density_min -2.034
_refine_diff_density_rms 0.298
_refine_ls_extinction_method none
_refine_ls_goodness_of_fit_ref 0.878
_refine_ls_hydrogen_treatment none
_refine_ls_matrix_type full
_refine_ls_number_parameters 153
_refine_ls_number_reflns 2363
_refine_ls_number_restraints 0
_refine_ls_restrained_S_all 0.878
_refine_ls_R_factor_all 0.0745
_refine_ls_R_factor_gt 0.0357
_refine_ls_shift/su_max 0.000
_refine_ls_shift/su_mean 0.000
_refine_ls_structure_factor_coef Fsqd
_refine_ls_weighting_details 'calc w=1/[\s^2^(Fo^2^)+(0.1000P)^2^+0.0000P] where P=(Fo^2^+2Fc^2^)/3'
_refine_ls_weighting_scheme calc
_refine_ls_wR_factor_gt 0.0922
_refine_ls_wR_factor_ref 0.1276
_reflns_number_gt 1648
_reflns_number_total 2363
_reflns_threshold_expression >2sigma(I)
_cod_data_source_file ic0617691si20060918_012949_2.cif
_cod_data_source_block p21c
_cod_depositor_comments
;
 Marking attached hydrogen atoms.

 Antanas Vaitkus,
 2016-12-21
;
_cod_original_cell_volume 1068.9(6)
_cod_database_code 4307233

loop_
_symmetry_equiv_pos_as_xyz
'x, y, z'
'-x, y+1/2, -z+1/2'
'-x, -y, -z'
'x, -y-1/2, z-1/2'

loop_
_atom_site_label
_atom_site_type_symbol
_atom_site_fract_x
_atom_site_fract_y
_atom_site_fract_z
_atom_site_U_iso_or_equiv
_atom_site_adp_type
_atom_site_occupancy
_atom_site_symmetry_multiplicity
_atom_site_calc_flag
_atom_site_refinement_flags
_atom_site_disorder_assembly
_atom_site_disorder_group
_atom_site_attached_hydrogens
Th1 Th 0.03890(6) 0.14924(4) 0.43630(3) 0.01993(17) Uani 1 1 d . . . 0
O8 O 0.4392(15) 0.1429(9) 0.5348(7) 0.039(2) Uani 1 1 d . . . 0
O7 O 0.2162(13) 0.1739(8) 0.6214(6) 0.032(2) Uani 1 1 d . . . 0
O3 O 0.1659(15) 0.3492(8) 0.4647(7) 0.037(2) Uani 1 1 d . . . 2
O4 O 0.3126(13) 0.1607(9) 0.3386(6) 0.036(2) Uani 1 1 d . . . 2
O9 O -0.0103(13) 0.0230(8) 0.2702(6) 0.032(2) Uani 1 1 d . . . 0
O10 O -0.2791(13) 0.0721(8) 0.3126(6) 0.036(2) Uani 1 1 d . . . 0
O2 O -0.0524(13) 0.2683(9) 0.2764(6) 0.034(2) Uani 1 1 d . . . 2
O6 O -0.1175(14) 0.2800(9) 0.5628(6) 0.036(2) Uani 1 1 d . . . 0
O5 O -0.2937(13) 0.2630(8) 0.4138(6) 0.032(2) Uani 1 1 d . . . 0
N3 N 0.4046(17) 0.1631(10) 0.6200(7) 0.033(3) Uani 1 1 d . . . 0
O11 O 0.5372(17) 0.1730(11) 0.6937(7) 0.060(3) Uani 1 1 d . . . 0
O1 O 0.1564(12) -0.0381(8) 0.4755(6) 0.0258(18) Uani 1 1 d . . . 1
O12 O -0.3033(14) -0.0325(9) 0.1831(6) 0.040(2) Uani 1 1 d . . . 0
N2 N -0.2721(17) 0.3123(9) 0.4983(7) 0.029(2) Uani 1 1 d . . . 0
O13 O -0.3883(16) 0.3821(11) 0.5157(8) 0.053(3) Uani 1 1 d . . . 0
N1 N -0.2005(15) 0.0185(8) 0.2526(7) 0.023(2) Uiso 1 1 d . . . 0
O14 O 0.2809(14) 0.4502(9) 0.6501(7) 0.042(2) Uiso 1 1 d . . . 2

loop_
_atom_site_aniso_label
_atom_site_aniso_U_11
_atom_site_aniso_U_22
_atom_site_aniso_U_33
_atom_site_aniso_U_23
_atom_site_aniso_U_13
_atom_site_aniso_U_12
Th1 0.0179(2) 0.0253(3) 0.0146(2) 0.00088(17) -0.00091(15) -0.00056(19)
O8 0.034(6) 0.046(6) 0.033(5) 0.002(4) 0.001(4) -0.012(4)
O7 0.021(5) 0.049(6) 0.025(4) 0.001(4) 0.001(3) -0.008(4)
O3 0.042(6) 0.036(6) 0.030(5) -0.009(4) 0.002(4) -0.009(4)
O4 0.019(4) 0.063(7) 0.028(5) -0.005(4) 0.007(4) -0.005(4)
O9 0.027(5) 0.033(6) 0.035(5) -0.006(4) 0.003(4) -0.003(4)
O10 0.034(5) 0.043(6) 0.030(5) -0.008(4) 0.004(4) 0.004(4)
O2 0.033(5) 0.045(6) 0.020(4) 0.002(4) -0.004(4) -0.002(4)
O6 0.024(5) 0.053(7) 0.027(5) -0.002(4) -0.001(4) 0.003(4)
O5 0.032(5) 0.035(5) 0.026(4) -0.008(4) -0.001(4) 0.001(4)
N3 0.028(6) 0.052(8) 0.015(5) 0.003(5) -0.006(4) -0.009(5)
O11 0.041(6) 0.101(10) 0.027(5) 0.007(5) -0.017(4) -0.026(6)
O1 0.021(4) 0.031(5) 0.025(4) 0.003(4) 0.004(3) 0.000(4)
O12 0.041(5) 0.050(6) 0.024(4) -0.018(4) 0.000(4) 0.001(5)
N2 0.032(6) 0.028(6) 0.025(5) 0.003(4) 0.001(5) -0.002(5)
O13 0.043(6) 0.061(8) 0.056(7) -0.014(6) 0.012(5) 0.019(5)

loop_
_atom_type_symbol
_atom_type_description
_atom_type_scat_dispersion_real
_atom_type_scat_dispersion_imag
_atom_type_scat_source
N N 0.0061 0.0033 'International Tables Vol C Tables 4.2.6.8 and 6.1.1.4'
O O 0.0106 0.0060 'International Tables Vol C Tables 4.2.6.8 and 6.1.1.4'
Th Th -7.2400 8.8979 'International Tables Vol C Tables 4.2.6.8 and 6.1.1.4'
H H 0.0000 0.0000 'International Tables Vol C Tables 4.2.6.8 and 6.1.1.4'

loop_
_geom_angle_atom_site_label_1
_geom_angle_atom_site_label_2
_geom_angle_atom_site_label_3
_geom_angle
_geom_angle_site_symmetry_1
_geom_angle_site_symmetry_3
_geom_angle_publ_flag
O1 Th1 O1 64.6(3) . 3_556 ?
O1 Th1 O3 138.5(3) . . ?
O1 Th1 O3 130.3(3) 3_556 . ?
O1 Th1 O4 85.4(3) . . ?
O1 Th1 O4 149.4(3) 3_556 . ?
O3 Th1 O4 76.4(3) . . ?
O1 Th1 O2 135.1(3) . . ?
O1 Th1 O2 132.9(3) 3_556 . ?
O3 Th1 O2 68.6(3) . . ?
O4 Th1 O2 65.2(3) . . ?
O1 Th1 O5 138.7(3) . . ?
O1 Th1 O5 76.8(3) 3_556 . ?
O3 Th1 O5 78.3(3) . . ?
O4 Th1 O5 129.5(3) . . ?
O2 Th1 O5 65.0(3) . . ?
O1 Th1 O7 79.5(3) . . ?
O1 Th1 O7 75.4(3) 3_556 . ?
O3 Th1 O7 70.8(3) . . ?
O4 Th1 O7 106.4(3) . . ?
O2 Th1 O7 139.3(3) . . ?
O5 Th1 O7 105.4(3) . . ?
O1 Th1 O10 91.0(3) . . ?
O1 Th1 O10 70.6(3) 3_556 . ?
O3 Th1 O10 129.6(3) . . ?
O4 Th1 O10 105.8(3) . . ?
O2 Th1 O10 67.5(3) . . ?
O5 Th1 O10 61.4(3) . . ?
O7 Th1 O10 145.5(3) . . ?
O1 Th1 O9 69.8(3) . . ?
O1 Th1 O9 99.0(3) 3_556 . ?
O3 Th1 O9 128.6(3) . . ?
O4 Th1 O9 62.8(3) . . ?
O2 Th1 O9 66.8(3) . . ?
O5 Th1 O9 103.9(3) . . ?
O7 Th1 O9 147.8(3) . . ?
O10 Th1 O9 47.2(3) . . ?
O1 Th1 O6 122.7(3) . . ?
O1 Th1 O6 68.8(3) 3_556 . ?
O3 Th1 O6 62.6(3) . . ?
O4 Th1 O6 138.8(3) . . ?
O2 Th1 O6 101.0(3) . . ?
O5 Th1 O6 47.8(2) . . ?
O7 Th1 O6 57.7(3) . . ?
O10 Th1 O6 103.4(3) . . ?
O9 Th1 O6 150.2(3) . . ?
O1 Th1 O8 67.3(3) . . ?
O1 Th1 O8 109.5(3) 3_556 . ?
O3 Th1 O8 71.3(3) . . ?
O4 Th1 O8 60.2(3) . . ?
O2 Th1 O8 117.6(3) . . ?
O5 Th1 O8 144.5(3) . . ?
O7 Th1 O8 47.4(3) . . ?
O10 Th1 O8 154.0(3) . . ?
O9 Th1 O8 109.2(3) . . ?
O6 Th1 O8 100.5(3) . . ?
O1 Th1 Th1 32.46(19) . 3_556 ?
O1 Th1 Th1 32.2(2) 3_556 3_556 ?
O3 Th1 Th1 145.6(2) . 3_556 ?
O4 Th1 Th1 117.7(2) . 3_556 ?
O2 Th1 Th1 145.3(2) . 3_556 ?
O5 Th1 Th1 107.9(2) . 3_556 ?
O7 Th1 Th1 75.1(2) . 3_556 ?
O10 Th1 Th1 79.2(2) . 3_556 ?
O9 Th1 Th1 83.6(2) . 3_556 ?
O6 Th1 Th1 95.9(2) . 3_556 ?
O8 Th1 Th1 88.4(2) . 3_556 ?
N3 O8 Th1 95.0(7) . . ?
N3 O7 Th1 102.9(6) . . ?
N1 O9 Th1 96.7(6) . . ?
N1 O10 Th1 101.2(7) . . ?
N2 O6 Th1 95.7(7) . . ?
N2 O5 Th1 101.7(7) . . ?
O11 N3 O8 122.7(12) . . ?
O11 N3 O7 122.5(11) . . ?
O8 N3 O7 114.7(10) . . ?
Th1 O1 Th1 115.4(3) . 3_556 ?
O13 N2 O6 122.7(11) . . ?
O13 N2 O5 122.9(11) . . ?
O6 N2 O5 114.4(10) . . ?
O12 N1 O10 121.0(10) . . ?
O12 N1 O9 124.1(10) . . ?
O10 N1 O9 114.9(9) . . ?

loop_
_geom_bond_atom_site_label_1
_geom_bond_atom_site_label_2
_geom_bond_distance
_geom_bond_site_symmetry_2
_geom_bond_publ_flag
Th1 O1 2.356(9) . ?
Th1 O1 2.375(8) 3_556 ?
Th1 O3 2.496(9) . ?
Th1 O4 2.528(9) . ?
Th1 O2 2.566(9) . ?
Th1 O5 2.581(9) . ?
Th1 O7 2.586(8) . ?
Th1 O10 2.601(9) . ?
Th1 O9 2.683(8) . ?
Th1 O6 2.707(9) . ?
Th1 O8 2.760(10) . ?
Th1 Th1 3.9980(14) 3_556 ?
O8 N3 1.270(14) . ?
O7 N3 1.290(14) . ?
O9 N1 1.262(12) . ?
O10 N1 1.248(12) . ?
O6 N2 1.275(13) . ?
O5 N2 1.278(13) . ?
N3 O11 1.205(13) . ?
O1 Th1 2.375(8) 3_556 ?
O12 N1 1.211(12) . ?
N2 O13 1.197(14) . ?
